data_7027603
loop_
_publ_author_name
'Armstrong, David R.'
'Henderson, Kenneth W.'
'Kennedy, Alan R.'
'Kerr, William J.'
'Mair, Francis S.'
'Moir, Jennifer H.'
'Moran, Paul H.'
'Snaith, Ronald'

_publ_section_title
;
 Structural studies of the chiral lithium amides [{PhC(H)Me}2NLi] and
 [PhCH2{PhC(H)Me}NLi&#x00B7;THF] derived from
 \a-methylbenzylamine&#x200A;&#x2020;
;
_journal_issue 22
_journal_name_full 'Journal of the Chemical Society, Dalton Transactions'
_journal_page_first 4063
_journal_paper_doi 10.1039/a904725e
_journal_year 1999
_chemical_formula_sum 'C38 H48 Li2 N2 O2'
_chemical_formula_weight 578.66
_chemical_name_systematic
; 
 ? 
;
_space_group_IT_number 19
_symmetry_cell_setting orthorhombic
_symmetry_space_group_name_Hall 'P 2ac 2ab'
_symmetry_space_group_name_H-M 'P 21 21 21'
_atom_sites_solution_hydrogens geom
_atom_sites_solution_primary direct
_atom_sites_solution_secondary difmap
_audit_creation_method SHELXL-97
_cell_angle_alpha 90.00
_cell_angle_beta 90.00
_cell_angle_gamma 90.00
_cell_formula_units_Z 4
_cell_length_a 16.550(5)
_cell_length_b 19.729(5)
_cell_length_c 10.4550(13)
_cell_measurement_reflns_used 25
_cell_measurement_temperature 123(2)
_cell_measurement_theta_max 12.04
_cell_measurement_theta_min 7.69
_cell_volume 3413.7(14)
_computing_cell_refinement Texsan
_computing_data_collection Texsan
_computing_data_reduction Texsan
_computing_publication_material 'SHELXL-97 (Sheldrick, 1997)'
_computing_structure_refinement 'SHELXL-97 (Sheldrick, 1997)'
_computing_structure_solution SIR
_diffrn_ambient_temperature 123(2)
_diffrn_measured_fraction_theta_full 0.994
_diffrn_measured_fraction_theta_max 0.994
_diffrn_measurement_device_type 'Rigaku AFC7S'
_diffrn_measurement_method omega/2theta
_diffrn_radiation_monochromator graphite
_diffrn_radiation_source 'fine-focus sealed tube'
_diffrn_radiation_type MoK\a
_diffrn_radiation_wavelength 0.71069
_diffrn_reflns_av_R_equivalents 0.0519
_diffrn_reflns_av_sigmaI/netI 0.1368
_diffrn_reflns_limit_h_max 18
_diffrn_reflns_limit_h_min -18
_diffrn_reflns_limit_k_max 21
_diffrn_reflns_limit_k_min -21
_diffrn_reflns_limit_l_max 11
_diffrn_reflns_limit_l_min -11
_diffrn_reflns_number 5598
_diffrn_reflns_theta_full 22.98
_diffrn_reflns_theta_max 22.98
_diffrn_reflns_theta_min 2.52
_diffrn_standards_decay_% 1.5
_diffrn_standards_interval_count 150
_diffrn_standards_number 3
_exptl_absorpt_coefficient_mu 0.067
_exptl_absorpt_correction_type none
_exptl_crystal_colour colourless
_exptl_crystal_density_diffrn 1.126
_exptl_crystal_density_method 'not measured'
_exptl_crystal_description plate
_exptl_crystal_F_000 1248
_exptl_crystal_size_max 0.60
_exptl_crystal_size_mid 0.30
_exptl_crystal_size_min 0.15
_refine_diff_density_max 0.258
_refine_diff_density_min -0.262
_refine_diff_density_rms 0.057
_refine_ls_abs_structure_details 'Flack H D (1983), Acta Cryst. A39, 876-881'
_refine_ls_abs_structure_Flack -2(3)
_refine_ls_extinction_coef 0.0065(19)
_refine_ls_extinction_expression Fc^*^=kFc[1+0.001xFc^2^\l^3^/sin(2\q)]^-1/4^
_refine_ls_extinction_method SHELXL
_refine_ls_goodness_of_fit_ref 1.045
_refine_ls_hydrogen_treatment mixed
_refine_ls_matrix_type full
_refine_ls_number_parameters 411
_refine_ls_number_reflns 4745
_refine_ls_number_restraints 0
_refine_ls_restrained_S_all 1.045
_refine_ls_R_factor_all 0.1747
_refine_ls_R_factor_gt 0.0654
_refine_ls_shift/su_max 0.001
_refine_ls_shift/su_mean 0.000
_refine_ls_structure_factor_coef Fsqd
_refine_ls_weighting_details 'w=1/[\s^2^(Fo^2^)+(0.1163P)^2^+0.2622P] where P=(Fo^2^+2Fc^2^)/3'
_refine_ls_weighting_scheme calc
_refine_ls_wR_factor_gt 0.1711
_refine_ls_wR_factor_ref 0.2136
_reflns_number_gt 2533
_reflns_number_total 4745
_reflns_threshold_expression >2sigma(I)
_cod_data_source_file 904725esup1.cif
_cod_data_source_block h29_dimer
_cod_depositor_comments
;
The following automatic conversions were performed:

'_refine_ls_weighting_scheme' value 'calc
w=1/[\s^2^(Fo^2^)+(0.1163P)^2^+0.2622P] where P=(Fo^2^+2Fc^2^)/3' was
changed to 'calc'. New tag '_refine_ls_weighting_details' was
created. The value of the new tag was set to
'w=1/[\s^2^(Fo^2^)+(0.1163P)^2^+0.2622P] where P=(Fo^2^+2Fc^2^)/3'.

Automatic conversion script
Id: cif_fix_values 3143 2015-03-26 13:38:13Z robertas 
;
_cod_original_sg_symbol_H-M P212121
_cod_database_code 7027603

loop_
_symmetry_equiv_pos_as_xyz
'x, y, z'
'-x+1/2, -y, z+1/2'
'x+1/2, -y+1/2, -z'
'-x, y+1/2, -z+1/2'

loop_
_atom_site_label
_atom_site_type_symbol
_atom_site_fract_x
_atom_site_fract_y
_atom_site_fract_z
_atom_site_U_iso_or_equiv
_atom_site_adp_type
_atom_site_occupancy
_atom_site_calc_flag
_atom_site_refinement_flags
O1 O -0.4209(2) -0.0108(2) -1.1014(3) 0.0512(12) Uani 1 d .
O2 O -0.6022(2) -0.0906(2) -0.5998(3) 0.0437(11) Uani 1 d .
N1 N -0.4587(3) 0.0020(2) -0.7660(4) 0.0373(12) Uani 1 d .
N2 N -0.5725(3) -0.0950(3) -0.9316(4) 0.0419(13) Uani 1 d .
C1 C -0.3943(4) -0.0215(3) -0.6809(5) 0.0496(17) Uani 1 d .
H1A H -0.3460 0.0073 -0.6939 0.060 Uiso 1 calc R
H1B H -0.4121 -0.0157 -0.5912 0.060 Uiso 1 calc R
C2 C -0.3723(3) -0.0911(3) -0.7009(5) 0.0429(16) Uani 1 d .
C3 C -0.3278(4) -0.1113(4) -0.8082(6) 0.0552(19) Uani 1 d .
H3 H -0.3113 -0.0785 -0.8693 0.066 Uiso 1 calc R
C4 C -0.3080(6) -0.1783(5) -0.8257(8) 0.090(3) Uani 1 d .
H4 H -0.2797 -0.1913 -0.9008 0.108 Uiso 1 calc R
C5 C -0.3279(6) -0.2266(4) -0.7377(9) 0.100(3) Uani 1 d .
H5 H -0.3104 -0.2722 -0.7477 0.120 Uiso 1 calc R
C6 C -0.3737(6) -0.2078(3) -0.6351(7) 0.071(2) Uani 1 d .
H6 H -0.3900 -0.2412 -0.5749 0.085 Uiso 1 calc R
C7 C -0.3966(4) -0.1420(3) -0.6171(6) 0.0465(16) Uani 1 d .
H7 H -0.4298 -0.1308 -0.5461 0.056 Uiso 1 calc R
C8 C -0.4696(4) 0.0744(3) -0.7442(6) 0.0572(18) Uani 1 d .
H8 H -0.4814 0.0810 -0.6512 0.069 Uiso 1 calc R
C9 C -0.3956(4) 0.1169(3) -0.7769(6) 0.0479(17) Uani 1 d .
C10 C -0.3564(6) 0.1547(4) -0.6853(7) 0.072(2) Uani 1 d .
H10 H -0.3763 0.1543 -0.6001 0.086 Uiso 1 calc R
C11 C -0.2884(5) 0.1937(4) -0.7139(6) 0.063(2) Uani 1 d .
H11 H -0.2626 0.2196 -0.6491 0.076 Uiso 1 calc R
C12 C -0.2590(5) 0.1942(3) -0.8386(8) 0.064(2) Uani 1 d .
H12 H -0.2126 0.2201 -0.8605 0.077 Uiso 1 calc R
C13 C -0.2994(5) 0.1557(4) -0.9306(6) 0.0574(19) Uani 1 d .
H13 H -0.2804 0.1567 -1.0164 0.069 Uiso 1 calc R
C14 C -0.3640(4) 0.1174(3) -0.9022(6) 0.0535(18) Uani 1 d .
H14 H -0.3885 0.0905 -0.9668 0.064 Uiso 1 calc R
C15 C -0.5446(4) 0.0988(4) -0.8208(7) 0.077(2) Uani 1 d .
H15A H -0.5934 0.0779 -0.7853 0.116 Uiso 1 calc R
H15B H -0.5387 0.0856 -0.9107 0.116 Uiso 1 calc R
H15C H -0.5489 0.1482 -0.8147 0.116 Uiso 1 calc R
C16 C -0.6412(4) -0.0682(3) -1.0029(5) 0.0359(14) Uani 1 d .
H16 H -0.6351 -0.0850 -1.0926 0.043 Uiso 1 calc R
C17 C -0.7208(3) -0.0926(3) -0.9580(5) 0.0364(14) Uani 1 d .
C18 C -0.7740(4) -0.1274(3) -1.0378(7) 0.0551(19) Uani 1 d .
H18 H -0.7584 -0.1357 -1.1238 0.066 Uiso 1 calc R
C19 C -0.8491(5) -0.1503(4) -0.9969(9) 0.076(2) Uani 1 d .
H19 H -0.8837 -0.1743 -1.0534 0.091 Uiso 1 calc R
C20 C -0.8718(5) -0.1379(5) -0.8750(10) 0.093(3) Uani 1 d .
H20 H -0.9231 -0.1532 -0.8464 0.112 Uiso 1 calc R
C21 C -0.8221(5) -0.1033(6) -0.7909(7) 0.099(4) Uani 1 d .
H21 H -0.8387 -0.0955 -0.7052 0.119 Uiso 1 calc R
C22 C -0.7479(4) -0.0803(5) -0.8338(6) 0.069(2) Uani 1 d .
H22 H -0.7143 -0.0555 -0.7769 0.083 Uiso 1 calc R
C23 C -0.5690(4) -0.1692(4) -0.9423(6) 0.0568(19) Uani 1 d .
H23 H -0.6236 -0.1859 -0.9165 0.068 Uiso 1 calc R
C24 C -0.5546(4) -0.1966(3) -1.0793(6) 0.0543(19) Uani 1 d .
C25 C -0.4841(4) -0.1765(4) -1.1477(7) 0.063(2) Uani 1 d .
H25 H -0.4473 -0.1451 -1.1109 0.076 Uiso 1 calc R
C26 C -0.4697(5) -0.2031(4) -1.2687(7) 0.067(2) Uani 1 d .
H26 H -0.4228 -0.1892 -1.3139 0.080 Uiso 1 calc R
C27 C -0.5208(5) -0.2488(4) -1.3247(7) 0.065(2) Uani 1 d .
H27 H -0.5102 -0.2663 -1.4076 0.079 Uiso 1 calc R
C28 C -0.5884(5) -0.2684(4) -1.2567(8) 0.071(2) Uani 1 d .
H28 H -0.6242 -0.3007 -1.2930 0.085 Uiso 1 calc R
C29 C -0.6050(5) -0.2424(4) -1.1376(7) 0.0614(19) Uani 1 d .
H29 H -0.6527 -0.2565 -1.0945 0.074 Uiso 1 calc R
C30* C -0.5121(6) -0.2066(5) -0.8657(8) 0.029(3) Uani 0.559(14) d P
H30A H -0.5241 -0.1995 -0.7749 0.044 Uiso 0.559(14) calc PR
H30B H -0.4572 -0.1907 -0.8841 0.044 Uiso 0.559(14) calc PR
H30C H -0.5162 -0.2549 -0.8859 0.044 Uiso 0.559(14) calc PR
C301* C -0.6532(10) 0.0032(9) -1.0120(14) 0.065(6) Uani 0.441(14) d P
H30D H -0.6106 0.0231 -1.0652 0.097 Uiso 0.441(14) calc PR
H30E H -0.6513 0.0232 -0.9263 0.097 Uiso 0.441(14) calc PR
H30F H -0.7060 0.0123 -1.0508 0.097 Uiso 0.441(14) calc PR
C31 C -0.3411(4) -0.0257(4) -1.1527(6) 0.0580(19) Uani 1 d .
H31A H -0.3246 -0.0725 -1.1309 0.070 Uiso 1 calc R
H31B H -0.3005 0.0062 -1.1179 0.070 Uiso 1 calc R
C32 C -0.3491(5) -0.0173(5) -1.2956(6) 0.073(2) Uani 1 d .
H32A H -0.2971 -0.0039 -1.3349 0.088 Uiso 1 calc R
H32B H -0.3686 -0.0595 -1.3364 0.088 Uiso 1 calc R
C33 C -0.4086(6) 0.0366(5) -1.3054(6) 0.085(3) Uani 1 d .
H33A H -0.4359 0.0356 -1.3896 0.102 Uiso 1 calc R
H33B H -0.3831 0.0815 -1.2934 0.102 Uiso 1 calc R
C34 C -0.4677(4) 0.0217(5) -1.1989(6) 0.071(2) Uani 1 d .
H34A H -0.4921 0.0641 -1.1663 0.085 Uiso 1 calc R
H34B H -0.5114 -0.0086 -1.2293 0.085 Uiso 1 calc R
C35 C -0.6097(5) -0.0503(4) -0.4839(5) 0.0573(19) Uani 1 d .
H35A H -0.6395 -0.0077 -0.5011 0.069 Uiso 1 calc R
H35B H -0.5559 -0.0390 -0.4486 0.069 Uiso 1 calc R
C36 C -0.6569(5) -0.0955(4) -0.3915(6) 0.067(2) Uani 1 d .
H36A H -0.6200 -0.1190 -0.3316 0.080 Uiso 1 calc R
H36B H -0.6964 -0.0687 -0.3416 0.080 Uiso 1 calc R
C37 C -0.6992(5) -0.1454(4) -0.4766(6) 0.068(2) Uani 1 d .
H37A H -0.7104 -0.1882 -0.4303 0.082 Uiso 1 calc R
H37B H -0.7507 -0.1266 -0.5090 0.082 Uiso 1 calc R
C38 C -0.6412(5) -0.1569(3) -0.5828(6) 0.0542(18) Uani 1 d .
H38A H -0.6010 -0.1921 -0.5598 0.065 Uiso 1 calc R
H38B H -0.6696 -0.1710 -0.6617 0.065 Uiso 1 calc R
Li1 Li -0.4736(6) -0.0372(6) -0.9411(9) 0.049(3) Uani 1 d .
Li2 Li -0.5520(6) -0.0614(5) -0.7566(8) 0.045(3) Uani 1 d .

loop_
_atom_site_aniso_label
_atom_site_aniso_U_11
_atom_site_aniso_U_22
_atom_site_aniso_U_33
_atom_site_aniso_U_23
_atom_site_aniso_U_13
_atom_site_aniso_U_12
O1 0.038(2) 0.092(3) 0.0238(19) -0.004(2) 0.0055(19) -0.007(2)
O2 0.046(2) 0.061(3) 0.0237(19) -0.0031(19) 0.0068(18) -0.007(2)
N1 0.041(3) 0.042(3) 0.029(2) -0.004(2) -0.010(2) 0.005(2)
N2 0.037(3) 0.067(4) 0.021(2) 0.007(3) -0.006(2) -0.005(3)
C1 0.073(4) 0.036(4) 0.040(3) -0.003(3) -0.012(3) 0.003(3)
C2 0.037(4) 0.046(4) 0.047(4) -0.002(3) -0.006(3) -0.004(3)
C3 0.045(4) 0.076(6) 0.044(4) -0.002(3) 0.007(3) 0.003(4)
C4 0.118(7) 0.089(7) 0.062(5) -0.026(5) 0.023(5) 0.045(6)
C5 0.166(10) 0.056(5) 0.077(6) -0.005(5) 0.015(7) 0.038(6)
C6 0.120(7) 0.038(5) 0.056(5) 0.003(3) 0.000(5) 0.001(4)
C7 0.064(4) 0.034(4) 0.041(3) -0.006(3) -0.003(3) -0.005(3)
C8 0.065(5) 0.062(5) 0.045(4) 0.015(3) 0.014(4) 0.013(4)
C9 0.075(5) 0.029(3) 0.040(3) 0.006(3) 0.006(3) 0.013(3)
C10 0.105(7) 0.059(5) 0.052(4) -0.002(4) 0.001(4) -0.015(5)
C11 0.092(6) 0.050(4) 0.049(4) 0.004(3) -0.003(4) -0.002(4)
C12 0.061(5) 0.041(4) 0.090(6) 0.022(4) -0.001(5) 0.002(4)
C13 0.066(5) 0.057(5) 0.049(4) 0.001(4) 0.007(4) -0.004(4)
C14 0.062(5) 0.056(4) 0.042(4) 0.006(3) 0.003(3) -0.003(4)
C15 0.068(5) 0.074(5) 0.089(6) 0.024(5) 0.023(4) 0.030(5)
C16 0.045(4) 0.043(4) 0.019(3) 0.001(3) 0.003(3) 0.010(3)
C17 0.038(4) 0.041(4) 0.030(3) 0.005(3) -0.002(3) 0.010(3)
C18 0.045(5) 0.063(5) 0.057(4) -0.008(3) -0.008(4) 0.001(4)
C19 0.037(5) 0.082(6) 0.109(7) 0.005(5) -0.004(5) -0.006(4)
C20 0.035(4) 0.136(8) 0.108(7) 0.073(7) 0.023(6) 0.010(5)
C21 0.031(4) 0.226(12) 0.041(4) 0.056(6) 0.008(4) 0.030(6)
C22 0.045(4) 0.137(7) 0.026(3) 0.001(4) 0.003(3) 0.019(5)
C23 0.045(4) 0.071(5) 0.055(4) 0.015(4) 0.021(3) 0.017(4)
C24 0.062(5) 0.043(4) 0.057(4) 0.012(3) 0.029(4) 0.017(4)
C25 0.063(5) 0.058(5) 0.068(5) 0.001(4) 0.021(4) 0.006(4)
C26 0.082(6) 0.062(5) 0.057(4) -0.002(4) 0.027(4) 0.019(5)
C27 0.075(6) 0.065(5) 0.056(4) -0.005(4) 0.003(5) 0.015(5)
C28 0.074(6) 0.067(5) 0.071(5) 0.004(4) -0.011(5) 0.011(5)
C29 0.060(5) 0.058(5) 0.067(5) 0.009(4) 0.004(4) -0.008(4)
C30* 0.040(7) 0.035(6) 0.013(5) 0.006(4) -0.003(4) -0.006(5)
C301* 0.045(10) 0.102(15) 0.049(9) 0.010(9) -0.019(7) 0.009(10)
C31 0.038(4) 0.090(5) 0.046(4) 0.006(4) 0.008(3) 0.001(4)
C32 0.081(5) 0.095(6) 0.043(4) -0.015(4) 0.020(4) -0.022(5)
C33 0.100(7) 0.110(7) 0.045(4) -0.012(4) 0.017(4) 0.005(6)
C34 0.047(4) 0.134(7) 0.032(4) -0.012(4) 0.000(3) 0.015(5)
C35 0.068(5) 0.069(5) 0.035(3) -0.006(3) 0.006(3) 0.004(4)
C36 0.085(5) 0.082(5) 0.034(3) 0.010(4) 0.030(4) 0.022(5)
C37 0.077(5) 0.083(6) 0.044(4) 0.018(4) 0.007(4) -0.013(5)
C38 0.075(5) 0.050(4) 0.037(3) 0.013(3) 0.007(4) -0.005(4)
Li1 0.048(6) 0.070(7) 0.028(5) 0.005(5) 0.004(5) -0.011(6)
Li2 0.048(6) 0.066(7) 0.020(4) 0.002(5) 0.006(4) 0.007(5)

loop_
_atom_type_symbol
_atom_type_description
_atom_type_scat_dispersion_real
_atom_type_scat_dispersion_imag
_atom_type_scat_source
O O 0.0106 0.0060 'International Tables Vol C Tables 4.2.6.8 and 6.1.1.4'
N N 0.0061 0.0033 'International Tables Vol C Tables 4.2.6.8 and 6.1.1.4'
C C 0.0033 0.0016 'International Tables Vol C Tables 4.2.6.8 and 6.1.1.4'
Li Li -0.0003 0.0001 'International Tables Vol C Tables 4.2.6.8 and 6.1.1.4'
H H 0.0000 0.0000 'International Tables Vol C Tables 4.2.6.8 and 6.1.1.4'

loop_
_geom_angle_atom_site_label_1
_geom_angle_atom_site_label_2
_geom_angle_atom_site_label_3
_geom_angle
C34 O1 C31 108.6(4)
C34 O1 Li1 119.2(5)
C31 O1 Li1 131.7(5)
C35 O2 C38 110.4(4)
C35 O2 Li2 125.5(5)
C38 O2 Li2 124.0(4)
C8 N1 C1 107.7(5)
C8 N1 Li2 120.9(5)
C1 N1 Li2 109.6(4)
C8 N1 Li1 120.5(5)
C1 N1 Li1 121.5(5)
Li2 N1 Li1 73.0(4)
C16 N2 C23 110.7(5)
C16 N2 Li2 119.1(5)
C23 N2 Li2 113.5(5)
C16 N2 Li1 114.0(5)
C23 N2 Li1 122.1(5)
Li2 N2 Li1 73.4(4)
C2 C1 N1 113.5(5)
C7 C2 C3 116.8(6)
C7 C2 C1 121.7(5)
C3 C2 C1 121.5(6)
C4 C3 C2 120.4(7)
C5 C4 C3 121.6(7)
C6 C5 C4 118.3(7)
C5 C6 C7 121.4(7)
C6 C7 C2 121.3(6)
N1 C8 C9 113.9(5)
N1 C8 C15 108.7(6)
C9 C8 C15 110.9(5)
C10 C9 C14 117.8(6)
C10 C9 C8 121.4(6)
C14 C9 C8 120.8(6)
C9 C10 C11 122.0(7)
C12 C11 C10 119.1(7)
C11 C12 C13 118.3(7)
C14 C13 C12 122.3(7)
C13 C14 C9 120.3(6)
C301* C16 N2 120.0(8)
C301* C16 C17 102.7(8)
N2 C16 C17 114.4(4)
C18 C17 C22 116.1(6)
C18 C17 C16 122.2(5)
C22 C17 C16 121.6(6)
C19 C18 C17 122.7(7)
C20 C19 C18 118.7(8)
C19 C20 C21 121.6(7)
C20 C21 C22 118.9(7)
C21 C22 C17 121.9(7)
C30* C23 N2 119.6(7)
C30* C23 C24 103.6(6)
N2 C23 C24 115.1(5)
C29 C24 C25 117.3(6)
C29 C24 C23 123.2(6)
C25 C24 C23 119.4(7)
C26 C25 C24 119.4(8)
C27 C26 C25 122.2(8)
C26 C27 C28 117.7(7)
C29 C28 C27 121.6(8)
C24 C29 C28 121.8(7)
O1 C31 C32 105.2(6)
C33 C32 C31 102.1(6)
C32 C33 C34 104.1(7)
O1 C34 C33 105.2(6)
O2 C35 C36 104.5(5)
C37 C36 C35 104.3(5)
C38 C37 C36 104.0(6)
O2 C38 C37 103.8(5)
O1 Li1 N2 124.0(5)
O1 Li1 N1 128.6(6)
N2 Li1 N1 106.0(5)
O1 Li1 Li2 172.6(6)
N2 Li1 Li2 52.9(4)
N1 Li1 Li2 53.2(4)
O2 Li2 N2 127.8(6)
O2 Li2 N1 124.4(5)
N2 Li2 N1 107.4(5)
O2 Li2 Li1 171.0(6)
N2 Li2 Li1 53.7(3)
N1 Li2 Li1 53.8(4)

loop_
_geom_bond_atom_site_label_1
_geom_bond_atom_site_label_2
_geom_bond_distance
O1 C34 1.431(8)
O1 C31 1.455(7)
O1 Li1 1.960(10)
O2 C35 1.455(7)
O2 C38 1.468(7)
O2 Li2 1.927(10)
N1 C8 1.458(8)
N1 C1 1.464(7)
N1 Li2 1.989(12)
N1 Li1 2.003(11)
N2 C16 1.459(7)
N2 C23 1.469(9)
N2 Li2 1.976(10)
N2 Li1 1.997(12)
C1 C2 1.436(9)
C2 C7 1.392(8)
C2 C3 1.399(8)
C3 C4 1.374(10)
C4 C5 1.365(12)
C5 C6 1.365(11)
C6 C7 1.365(9)
C8 C9 1.522(9)
C8 C15 1.554(9)
C9 C10 1.377(9)
C9 C14 1.410(8)
C10 C11 1.395(10)
C11 C12 1.392(9)
C12 C13 1.396(10)
C13 C14 1.343(9)
C16 C301* 1.425(18)
C16 C17 1.479(8)
C17 C18 1.393(9)
C17 C22 1.395(8)
C18 C19 1.389(10)
C19 C20 1.351(12)
C20 C21 1.383(13)
C21 C22 1.384(10)
C23 C30* 1.440(11)
C23 C24 1.550(9)
C24 C29 1.371(9)
C24 C25 1.425(9)
C25 C26 1.391(9)
C26 C27 1.366(10)
C27 C28 1.381(10)
C28 C29 1.375(10)
C31 C32 1.509(9)
C32 C33 1.454(11)
C33 C34 1.510(10)
C35 C36 1.530(9)
C36 C37 1.500(10)
C37 C38 1.485(9)
Li1 Li2 2.373(13)

loop_
_geom_torsion_atom_site_label_1
_geom_torsion_atom_site_label_2
_geom_torsion_atom_site_label_3
_geom_torsion_atom_site_label_4
_geom_torsion
C8 N1 C1 C2 -174.7(5)
Li2 N1 C1 C2 52.1(6)
Li1 N1 C1 C2 -29.5(8)
N1 C1 C2 C7 -104.1(6)
N1 C1 C2 C3 73.5(7)
C7 C2 C3 C4 -1.8(9)
C1 C2 C3 C4 -179.5(7)
C2 C3 C4 C5 -2.6(13)
C3 C4 C5 C6 4.8(15)
C4 C5 C6 C7 -2.6(14)
C5 C6 C7 C2 -1.9(12)
C3 C2 C7 C6 4.0(9)
C1 C2 C7 C6 -178.3(7)
C1 N1 C8 C9 62.8(6)
Li2 N1 C8 C9 -170.2(5)
Li1 N1 C8 C9 -82.7(7)
C1 N1 C8 C15 -173.0(5)
Li2 N1 C8 C15 -46.1(7)
Li1 N1 C8 C15 41.4(7)
N1 C8 C9 C10 -118.4(7)
C15 C8 C9 C10 118.6(7)
N1 C8 C9 C14 60.1(8)
C15 C8 C9 C14 -62.8(8)
C14 C9 C10 C11 1.2(10)
C8 C9 C10 C11 179.8(6)
C9 C10 C11 C12 -0.3(11)
C10 C11 C12 C13 0.4(10)
C11 C12 C13 C14 -1.5(11)
C12 C13 C14 C9 2.5(11)
C10 C9 C14 C13 -2.3(9)
C8 C9 C14 C13 179.1(6)
C23 N2 C16 C301* -176.1(9)
Li2 N2 C16 C301* 49.7(10)
Li1 N2 C16 C301* -33.9(10)
C23 N2 C16 C17 61.1(6)
Li2 N2 C16 C17 -73.0(6)
Li1 N2 C16 C17 -156.6(5)
C30A C16 C17 C18 107.0(8)
N2 C16 C17 C18 -121.3(6)
C30A C16 C17 C22 -71.1(9)
N2 C16 C17 C22 60.7(8)
C22 C17 C18 C19 -1.6(10)
C16 C17 C18 C19 -179.7(6)
C17 C18 C19 C20 0.7(11)
C18 C19 C20 C21 -0.2(13)
C19 C20 C21 C22 0.8(14)
C20 C21 C22 C17 -1.8(13)
C18 C17 C22 C21 2.1(11)
C16 C17 C22 C21 -179.7(7)
C16 N2 C23 C30* -172.0(6)
Li2 N2 C23 C30* -35.1(8)
Li1 N2 C23 C30* 49.4(8)
C16 N2 C23 C24 63.6(7)
Li2 N2 C23 C24 -159.5(6)
Li1 N2 C23 C24 -75.0(7)
C30 C23 C24 C29 102.7(8)
N2 C23 C24 C29 -124.9(7)
C30 C23 C24 C25 -74.3(8)
N2 C23 C24 C25 58.1(8)
C29 C24 C25 C26 0.4(9)
C23 C24 C25 C26 177.5(6)
C24 C25 C26 C27 -0.5(11)
C25 C26 C27 C28 -0.3(11)
C26 C27 C28 C29 1.1(11)
C25 C24 C29 C28 0.5(10)
C23 C24 C29 C28 -176.6(6)
C27 C28 C29 C24 -1.3(11)
C34 O1 C31 C32 -14.5(8)
Li1 O1 C31 C32 156.7(6)
O1 C31 C32 C33 32.9(8)
C31 C32 C33 C34 -38.2(8)
C31 O1 C34 C33 -9.2(8)
Li1 O1 C34 C33 178.4(6)
C32 C33 C34 O1 30.3(8)
C38 O2 C35 C36 -0.3(7)
Li2 O2 C35 C36 177.6(5)
O2 C35 C36 C37 -21.2(8)
C35 C36 C37 C38 34.7(7)
C35 O2 C38 C37 21.8(7)
Li2 O2 C38 C37 -156.1(5)
C36 C37 C38 O2 -34.6(7)
C34 O1 Li1 N2 54.0(10)
C31 O1 Li1 N2 -116.4(8)
C34 O1 Li1 N1 -110.6(8)
C31 O1 Li1 N1 79.0(10)
C34 O1 Li1 Li2 -9(5)
C31 O1 Li1 Li2 -179(5)
C16 N2 Li1 O1 -56.8(9)
C23 N2 Li1 O1 80.6(8)
Li2 N2 Li1 O1 -171.8(8)
C16 N2 Li1 N1 110.7(5)
C23 N2 Li1 N1 -111.9(6)
Li2 N2 Li1 N1 -4.2(5)
C16 N2 Li1 Li2 115.0(5)
C23 N2 Li1 Li2 -107.6(6)
C8 N1 Li1 O1 54.8(10)
C1 N1 Li1 O1 -86.0(9)
Li2 N1 Li1 O1 171.0(9)
C8 N1 Li1 N2 -112.0(6)
C1 N1 Li1 N2 107.2(6)
Li2 N1 Li1 N2 4.2(5)
C8 N1 Li1 Li2 -116.2(6)
C1 N1 Li1 Li2 103.0(6)
C35 O2 Li2 N2 -155.2(6)
C38 O2 Li2 N2 22.4(9)
C35 O2 Li2 N1 32.7(9)
C38 O2 Li2 N1 -149.7(6)
C35 O2 Li2 Li1 108(4)
C38 O2 Li2 Li1 -74(4)
C16 N2 Li2 O2 82.5(8)
C23 N2 Li2 O2 -50.5(8)
Li1 N2 Li2 O2 -168.9(8)
C16 N2 Li2 N1 -104.3(6)
C23 N2 Li2 N1 122.7(5)
Li1 N2 Li2 N1 4.3(5)
C16 N2 Li2 Li1 -108.6(6)
C23 N2 Li2 Li1 118.4(6)
C8 N1 Li2 O2 -75.0(8)
C1 N1 Li2 O2 51.0(7)
Li1 N1 Li2 O2 169.2(7)
C8 N1 Li2 N2 111.5(6)
C1 N1 Li2 N2 -122.4(5)
Li1 N1 Li2 N2 -4.3(5)
C8 N1 Li2 Li1 115.8(6)
C1 N1 Li2 Li1 -118.1(5)
O1 Li1 Li2 O2 171(4)
N2 Li1 Li2 O2 103(4)
N1 Li1 Li2 O2 -82(4)
O1 Li1 Li2 N2 68(5)
N1 Li1 Li2 N2 174.9(6)
O1 Li1 Li2 N1 -107(5)
N2 Li1 Li2 N1 -174.9(6)
